data_4108668
loop_
_publ_author_name
'Eugenio Coronado'
'Mari Carmen Gim\'enez-L\'opez'
'Tomasz Korzeniak'
'Georgiy Levchenko'
'Francisco M. Romero'
'Alfredo Segura'
'Valent\'in Garc\'ia-Baonza'
'Julio C. Cezar'
'Frank M. F. de Groot'
'Alla Milner'
'Moshe Paz-Pasternak'

_publ_contact_author_address
;
Instituto de Ciencia Molecular
Universidad de Valencia
C/ Doctor Moliner, 50
46100 Burjassot
Valencia, Spain
;
_publ_contact_author_email fmrm@uv.es
_publ_contact_author_fax '+34 96 3544859'
_publ_contact_author_name 'Dr Francisco M. Romero Martinez'
_publ_contact_author_phone '+34 96 3544859'
_publ_section_title
;
 Pressure-Induced Magnetic Switching and Linkage Isomerism in
 K0.4Fe4[Cr(CN)6]2.8.16H2O: X-ray Absorption and Magnetic Circular
 Dichroism Studies
;
_journal_name_full 'Journal of the American Chemical Society'
_journal_page_first 15519
_journal_page_last 15532
_journal_paper_doi 10.1021/ja8047046
_journal_volume 130
_journal_year 2008
_chemical_formula_sum 'C16.86 H32 Cr2.81 Fe4 K0.45 N16.86 O16'
_chemical_formula_weight 1114.07
_chemical_name_systematic
; 
 ? 
;
_space_group_IT_number 225
_symmetry_cell_setting cubic
_symmetry_space_group_name_Hall '-F 4 2 3'
_symmetry_space_group_name_H-M 'F m -3 m'
_atom_sites_solution_hydrogens geom
_atom_sites_solution_primary direct
_atom_sites_solution_secondary difmap
_audit_creation_method SHELXL-97
_cell_angle_alpha 90.00
_cell_angle_beta 90.00
_cell_angle_gamma 90.00
_cell_formula_units_Z 1
_cell_length_a 10.6720(2)
_cell_length_b 10.6720(2)
_cell_length_c 10.6720(2)
_cell_measurement_reflns_used 11983
_cell_measurement_temperature 293(2)
_cell_measurement_theta_max 27.485
_cell_measurement_theta_min 0.998
_cell_volume 1215.45(4)
_computing_cell_refinement 'HKL Scalepack (Otwinowski & Minor 1997)'
_computing_data_collection 'Collect (Nonius BV, 1997-2000)'
_computing_data_reduction
;
HKL Denzo and Scalepack (Otwinowski & Minor 1997)
;
_computing_publication_material 'WinGX publication routines (Farrugia, 1999)'
_computing_structure_refinement 'SHELXL-97 (Sheldrick, 1997)'
_computing_structure_solution 'SIR97 (Altomare et al., 1997)'
_diffrn_ambient_temperature 293(2)
_diffrn_detector_area_resol_mean 9
_diffrn_measured_fraction_theta_full 1.000
_diffrn_measured_fraction_theta_max 1.000
_diffrn_measurement_device_type KappaCCD
_diffrn_measurement_method CCD
_diffrn_radiation_monochromator 'horizonally mounted graphite crystal'
_diffrn_radiation_source 'fine-focus sealed tube'
_diffrn_radiation_type MoK\a
_diffrn_radiation_wavelength 0.71073
_diffrn_reflns_av_R_equivalents 0.0507
_diffrn_reflns_av_sigmaI/netI 0.0105
_diffrn_reflns_limit_h_max 13
_diffrn_reflns_limit_h_min -13
_diffrn_reflns_limit_k_max 13
_diffrn_reflns_limit_k_min -13
_diffrn_reflns_limit_l_max 13
_diffrn_reflns_limit_l_min -13
_diffrn_reflns_number 9929
_diffrn_reflns_theta_full 27.48
_diffrn_reflns_theta_max 27.48
_diffrn_reflns_theta_min 3.31
_exptl_absorpt_coefficient_mu 1.871
_exptl_crystal_colour red
_exptl_crystal_density_diffrn 1.522
_exptl_crystal_description cube
_exptl_crystal_F_000 559
_exptl_crystal_size_max 0.10
_exptl_crystal_size_mid 0.10
_exptl_crystal_size_min 0.07
_refine_diff_density_max 0.551
_refine_diff_density_min -0.168
_refine_diff_density_rms 0.101
_refine_ls_extinction_coef 0.010(3)
_refine_ls_extinction_expression Fc^*^=kFc[1+0.001xFc^2^\l^3^/sin(2\q)]^-1/4^
_refine_ls_extinction_method SHELXL
_refine_ls_goodness_of_fit_ref 0.856
_refine_ls_hydrogen_treatment mixed
_refine_ls_matrix_type full
_refine_ls_number_parameters 21
_refine_ls_number_reflns 99
_refine_ls_number_restraints 0
_refine_ls_restrained_S_all 0.856
_refine_ls_R_factor_all 0.0391
_refine_ls_R_factor_gt 0.0367
_refine_ls_shift/su_max 0.268
_refine_ls_shift/su_mean 0.035
_refine_ls_structure_factor_coef Fsqd
_refine_ls_weighting_details 'calc w=1/[\s^2^(Fo^2^)+(0.1112P)^2^+0.0000P] where P=(Fo^2^+2Fc^2^)/3'
_refine_ls_weighting_scheme calc
_refine_ls_wR_factor_gt 0.0880
_refine_ls_wR_factor_ref 0.0965
_reflns_number_gt 89
_reflns_number_total 99
_reflns_threshold_expression >2sigma(I)
_cod_data_source_file ja8047046_si_003.cif
_cod_data_source_block /shelx_/shelxl
_cod_database_code 4108668

loop_
_symmetry_equiv_pos_as_xyz
'x, y, z'
'x, z, y'
'y, -z, x'
'y, x, -z'
'x, -z, y'
'-z, y, x'
'z, x, -y'
'y, z, -x'
'z, y, -x'
'-z, x, -y'
'x, z, -y'
'y, -z, -x'
'x, -z, -y'
'-z, y, -x'
'x, -y, z'
'y, -x, z'
'x, -y, -z'
'y, -x, -z'
'-y, -z, -x'
'-x, -y, z'
'-y, -x, -z'
'-z, -x, -y'
'-z, -y, -x'
'z, -x, -y'
'x, y+1/2, z+1/2'
'x, z+1/2, y+1/2'
'y, -z+1/2, x+1/2'
'y, x+1/2, -z+1/2'
'x, -z+1/2, y+1/2'
'-z, y+1/2, x+1/2'
'z, x+1/2, -y+1/2'
'y, z+1/2, -x+1/2'
'z, y+1/2, -x+1/2'
'-z, x+1/2, -y+1/2'
'x, z+1/2, -y+1/2'
'y, -z+1/2, -x+1/2'
'x, -z+1/2, -y+1/2'
'-z, y+1/2, -x+1/2'
'x, -y+1/2, z+1/2'
'y, -x+1/2, z+1/2'
'x, -y+1/2, -z+1/2'
'y, -x+1/2, -z+1/2'
'-y, -z+1/2, -x+1/2'
'-x, -y+1/2, z+1/2'
'-y, -x+1/2, -z+1/2'
'-z, -x+1/2, -y+1/2'
'-z, -y+1/2, -x+1/2'
'z, -x+1/2, -y+1/2'
'x+1/2, y, z+1/2'
'x+1/2, z, y+1/2'
'y+1/2, -z, x+1/2'
'y+1/2, x, -z+1/2'
'x+1/2, -z, y+1/2'
'-z+1/2, y, x+1/2'
'z+1/2, x, -y+1/2'
'y+1/2, z, -x+1/2'
'z+1/2, y, -x+1/2'
'-z+1/2, x, -y+1/2'
'x+1/2, z, -y+1/2'
'y+1/2, -z, -x+1/2'
'x+1/2, -z, -y+1/2'
'-z+1/2, y, -x+1/2'
'x+1/2, -y, z+1/2'
'y+1/2, -x, z+1/2'
'x+1/2, -y, -z+1/2'
'y+1/2, -x, -z+1/2'
'-y+1/2, -z, -x+1/2'
'-x+1/2, -y, z+1/2'
'-y+1/2, -x, -z+1/2'
'-z+1/2, -x, -y+1/2'
'-z+1/2, -y, -x+1/2'
'z+1/2, -x, -y+1/2'
'x+1/2, y+1/2, z'
'x+1/2, z+1/2, y'
'y+1/2, -z+1/2, x'
'y+1/2, x+1/2, -z'
'x+1/2, -z+1/2, y'
'-z+1/2, y+1/2, x'
'z+1/2, x+1/2, -y'
'y+1/2, z+1/2, -x'
'z+1/2, y+1/2, -x'
'-z+1/2, x+1/2, -y'
'x+1/2, z+1/2, -y'
'y+1/2, -z+1/2, -x'
'x+1/2, -z+1/2, -y'
'-z+1/2, y+1/2, -x'
'x+1/2, -y+1/2, z'
'y+1/2, -x+1/2, z'
'x+1/2, -y+1/2, -z'
'y+1/2, -x+1/2, -z'
'-y+1/2, -z+1/2, -x'
'-x+1/2, -y+1/2, z'
'-y+1/2, -x+1/2, -z'
'-z+1/2, -x+1/2, -y'
'-z+1/2, -y+1/2, -x'
'z+1/2, -x+1/2, -y'
'-x, -y, -z'
'-x, -z, -y'
'-y, z, -x'
'-y, -x, z'
'-x, z, -y'
'z, -y, -x'
'-z, -x, y'
'-y, -z, x'
'-z, -y, x'
'z, -x, y'
'-x, -z, y'
'-y, z, x'
'-x, z, y'
'z, -y, x'
'-x, y, -z'
'-y, x, -z'
'-x, y, z'
'-y, x, z'
'y, z, x'
'x, y, -z'
'y, x, z'
'z, x, y'
'z, y, x'
'-z, x, y'
'-x, -y+1/2, -z+1/2'
'-x, -z+1/2, -y+1/2'
'-y, z+1/2, -x+1/2'
'-y, -x+1/2, z+1/2'
'-x, z+1/2, -y+1/2'
'z, -y+1/2, -x+1/2'
'-z, -x+1/2, y+1/2'
'-y, -z+1/2, x+1/2'
'-z, -y+1/2, x+1/2'
'z, -x+1/2, y+1/2'
'-x, -z+1/2, y+1/2'
'-y, z+1/2, x+1/2'
'-x, z+1/2, y+1/2'
'z, -y+1/2, x+1/2'
'-x, y+1/2, -z+1/2'
'-y, x+1/2, -z+1/2'
'-x, y+1/2, z+1/2'
'-y, x+1/2, z+1/2'
'y, z+1/2, x+1/2'
'x, y+1/2, -z+1/2'
'y, x+1/2, z+1/2'
'z, x+1/2, y+1/2'
'z, y+1/2, x+1/2'
'-z, x+1/2, y+1/2'
'-x+1/2, -y, -z+1/2'
'-x+1/2, -z, -y+1/2'
'-y+1/2, z, -x+1/2'
'-y+1/2, -x, z+1/2'
'-x+1/2, z, -y+1/2'
'z+1/2, -y, -x+1/2'
'-z+1/2, -x, y+1/2'
'-y+1/2, -z, x+1/2'
'-z+1/2, -y, x+1/2'
'z+1/2, -x, y+1/2'
'-x+1/2, -z, y+1/2'
'-y+1/2, z, x+1/2'
'-x+1/2, z, y+1/2'
'z+1/2, -y, x+1/2'
'-x+1/2, y, -z+1/2'
'-y+1/2, x, -z+1/2'
'-x+1/2, y, z+1/2'
'-y+1/2, x, z+1/2'
'y+1/2, z, x+1/2'
'x+1/2, y, -z+1/2'
'y+1/2, x, z+1/2'
'z+1/2, x, y+1/2'
'z+1/2, y, x+1/2'
'-z+1/2, x, y+1/2'
'-x+1/2, -y+1/2, -z'
'-x+1/2, -z+1/2, -y'
'-y+1/2, z+1/2, -x'
'-y+1/2, -x+1/2, z'
'-x+1/2, z+1/2, -y'
'z+1/2, -y+1/2, -x'
'-z+1/2, -x+1/2, y'
'-y+1/2, -z+1/2, x'
'-z+1/2, -y+1/2, x'
'z+1/2, -x+1/2, y'
'-x+1/2, -z+1/2, y'
'-y+1/2, z+1/2, x'
'-x+1/2, z+1/2, y'
'z+1/2, -y+1/2, x'
'-x+1/2, y+1/2, -z'
'-y+1/2, x+1/2, -z'
'-x+1/2, y+1/2, z'
'-y+1/2, x+1/2, z'
'y+1/2, z+1/2, x'
'x+1/2, y+1/2, -z'
'y+1/2, x+1/2, z'
'z+1/2, x+1/2, y'
'z+1/2, y+1/2, x'
'-z+1/2, x+1/2, y'

loop_
_atom_site_label
_atom_site_type_symbol
_atom_site_fract_x
_atom_site_fract_y
_atom_site_fract_z
_atom_site_U_iso_or_equiv
_atom_site_adp_type
_atom_site_occupancy
_atom_site_symmetry_multiplicity
_atom_site_calc_flag
_atom_site_refinement_flags
_atom_site_disorder_group
Fe1 Fe 0.0000 0.0000 0.5000 0.0399(8) Uani 1 48 d S .
Cr2 Cr 0.5000 0.0000 0.5000 0.0328(8) Uani 0.70 48 d SP .
O1 O 0.2093(14) 0.0000 0.5000 0.126(5) Uani 0.70 8 d SP .
C1 C 0.0000 0.3068(7) 0.5000 0.0442(14) Uani 0.70 8 d SP .
K1 K 0.7500 0.2500 0.7500 0.10(4) Uani 0.06 24 d SP 1
O3 O 0.7500 0.2500 0.696(9) 0.29(8) Uani 0.10 4 d SP 2
N1 N 0.0000 0.0000 0.6960(10) 0.037(3) Uani 0.35 8 d SP .
O2 O -0.150(3) -0.150(3) 0.850(3) 0.080(7) Uani 0.09 6 d SP .

loop_
_atom_site_aniso_label
_atom_site_aniso_U_11
_atom_site_aniso_U_22
_atom_site_aniso_U_33
_atom_site_aniso_U_23
_atom_site_aniso_U_13
_atom_site_aniso_U_12
Fe1 0.0399(8) 0.0399(8) 0.0399(8) 0.000 0.000 0.000
Cr2 0.0328(8) 0.0328(8) 0.0328(8) 0.000 0.000 0.000
O1 0.107(8) 0.136(8) 0.136(8) 0.000 0.000 0.000
C1 0.049(2) 0.035(4) 0.049(2) 0.000 0.000 0.000
K1 0.10(4) 0.10(4) 0.10(4) 0.000 0.000 0.000
O3 0.41(11) 0.41(11) 0.04(4) 0.000 0.000 0.15(7)
N1 0.056(5) 0.056(5) 0.000(4) 0.000 0.000 0.000
O2 0.080(7) 0.080(7) 0.080(7) 0.020(12) 0.020(12) 0.020(12)

loop_
_atom_type_symbol
_atom_type_description
_atom_type_scat_dispersion_real
_atom_type_scat_dispersion_imag
_atom_type_scat_source
Fe Fe 0.3463 0.8444 'International Tables Vol C Tables 4.2.6.8 and 6.1.1.4'
Cr Cr 0.3209 0.6236 'International Tables Vol C Tables 4.2.6.8 and 6.1.1.4'
K K 0.2009 0.2494 'International Tables Vol C Tables 4.2.6.8 and 6.1.1.4'
C C 0.0033 0.0016 'International Tables Vol C Tables 4.2.6.8 and 6.1.1.4'
H H 0.0000 0.0000 'International Tables Vol C Tables 4.2.6.8 and 6.1.1.4'
N N 0.0061 0.0033 'International Tables Vol C Tables 4.2.6.8 and 6.1.1.4'
O O 0.0106 0.0060 'International Tables Vol C Tables 4.2.6.8 and 6.1.1.4'

loop_
_geom_angle_atom_site_label_1
_geom_angle_atom_site_label_2
_geom_angle_atom_site_label_3
_geom_angle
_geom_angle_site_symmetry_1
_geom_angle_site_symmetry_3
N1 Fe1 N1 90.001(2) 54 122
N1 Fe1 N1 90.000(1) 54 97_556
N1 Fe1 N1 90.000(1) 122 97_556
N1 Fe1 N1 179.999(1) 54 150_455
N1 Fe1 N1 90.000(1) 122 150_455
N1 Fe1 N1 90.0 97_556 150_455
N1 Fe1 N1 90.000(1) 54 26_545
N1 Fe1 N1 179.999(1) 122 26_545
N1 Fe1 N1 90.0 97_556 26_545
N1 Fe1 N1 89.999(1) 150_455 26_545
N1 Fe1 N1 90.000(1) 54 .
N1 Fe1 N1 90.000(1) 122 .
N1 Fe1 N1 180.000(1) 97_556 .
N1 Fe1 N1 90.0 150_455 .
N1 Fe1 N1 90.0 26_545 .
N1 Fe1 O1 0.000(1) 54 97_556
N1 Fe1 O1 90.001(1) 122 97_556
N1 Fe1 O1 90.000(1) 97_556 97_556
N1 Fe1 O1 179.999(2) 150_455 97_556
N1 Fe1 O1 90.000(1) 26_545 97_556
N1 Fe1 O1 90.000(1) . 97_556
N1 Fe1 O1 90.001(1) 54 100
N1 Fe1 O1 0.000(1) 122 100
N1 Fe1 O1 90.000(1) 97_556 100
N1 Fe1 O1 90.000(1) 150_455 100
N1 Fe1 O1 179.999(2) 26_545 100
N1 Fe1 O1 90.000(1) . 100
O1 Fe1 O1 90.000(2) 97_556 100
N1 Fe1 O1 180.000(2) 54 .
N1 Fe1 O1 90.000(1) 122 .
N1 Fe1 O1 90.000(1) 97_556 .
N1 Fe1 O1 0.000(1) 150_455 .
N1 Fe1 O1 90.000(1) 26_545 .
N1 Fe1 O1 90.000(1) . .
O1 Fe1 O1 180.000(1) 97_556 .
O1 Fe1 O1 90.000(1) 100 .
N1 Fe1 O1 90.000(1) 54 27
N1 Fe1 O1 90.000(1) 122 27
N1 Fe1 O1 179.999(2) 97_556 27
N1 Fe1 O1 90.000(1) 150_455 27
N1 Fe1 O1 90.000(1) 26_545 27
N1 Fe1 O1 0.000(1) . 27
O1 Fe1 O1 90.000(1) 97_556 27
O1 Fe1 O1 90.000(1) 100 27
O1 Fe1 O1 90.000(1) . 27
N1 Fe1 O1 90.000(1) 54 123_545
N1 Fe1 O1 90.000(1) 122 123_545
N1 Fe1 O1 0.0 97_556 123_545
N1 Fe1 O1 90.000(1) 150_455 123_545
N1 Fe1 O1 90.000(1) 26_545 123_545
N1 Fe1 O1 180.000(3) . 123_545
O1 Fe1 O1 90.000(1) 97_556 123_545
O1 Fe1 O1 90.000(1) 100 123_545
O1 Fe1 O1 90.0 . 123_545
O1 Fe1 O1 180.0 27 123_545
N1 Fe1 O1 90.000(1) 54 4_556
N1 Fe1 O1 179.999(2) 122 4_556
N1 Fe1 O1 90.000(1) 97_556 4_556
N1 Fe1 O1 89.999(1) 150_455 4_556
N1 Fe1 O1 0.000(1) 26_545 4_556
N1 Fe1 O1 90.000(1) . 4_556
O1 Fe1 O1 90.000(1) 97_556 4_556
O1 Fe1 O1 180.000(1) 100 4_556
O1 Fe1 O1 90.000(2) . 4_556
O1 Fe1 O1 90.000(1) 27 4_556
O1 Fe1 O1 90.0 123_545 4_556
C1 Cr2 C1 90.001(1) 27 73_545
C1 Cr2 C1 90.000(1) 27 170_556
C1 Cr2 C1 90.000(1) 73_545 170_556
C1 Cr2 C1 90.000(1) 27 74_545
C1 Cr2 C1 90.000(1) 73_545 74_545
C1 Cr2 C1 180.0 170_556 74_545
C1 Cr2 C1 180.0 27 123_645
C1 Cr2 C1 90.0 73_545 123_645
C1 Cr2 C1 90.000(1) 170_556 123_645
C1 Cr2 C1 90.0 74_545 123_645
C1 Cr2 C1 90.000(1) 27 169_556
C1 Cr2 C1 179.999(1) 73_545 169_556
C1 Cr2 C1 90.000(1) 170_556 169_556
C1 Cr2 C1 90.0 74_545 169_556
C1 Cr2 C1 89.999(1) 123_645 169_556
N1 O1 C1 179.995(8) 150_455 27
N1 O1 Fe1 0.004(8) 150_455 .
C1 O1 Fe1 179.999(1) 27 .
O1 C1 N1 0.000(2) 4_556 26_545
O1 C1 Cr2 179.999(2) 4_556 73_455
N1 C1 Cr2 179.999(1) 26_545 73_455
O2 K1 O2 109.470(3) 145_556 78_656
O2 K1 O2 109.476(1) 145_556 3_666
O2 K1 O2 109.464(2) 78_656 3_666
O2 K1 O2 109.475(4) 145_556 28_656
O2 K1 O2 109.469(10) 78_656 28_656
O2 K1 O2 109.475(11) 3_666 28_656
O3 O3 O3 60.001(7) 126_556 26_545
O3 O3 O3 60.00(2) 126_556 104_665
O3 O3 O3 90.000(15) 26_545 104_665
O3 O3 O3 90.00(2) 126_556 151_665
O3 O3 O3 60.00(3) 26_545 151_665
O3 O3 O3 60.00(3) 104_665 151_665
O3 O3 O3 45.000(18) 126_556 159_656
O3 O3 O3 45.000(11) 26_545 159_656
O3 O3 O3 45.000(9) 104_665 159_656
O3 O3 O3 45.000(2) 151_665 159_656
O3 O3 O2 75(3) 126_556 145_556
O3 O3 O2 75(3) 26_545 145_556
O3 O3 O2 134(2) 104_665 145_556
O3 O3 O2 134(2) 151_665 145_556
O3 O3 O2 108(3) 159_656 145_556
O3 O3 O2 134(2) 126_556 28_656
O3 O3 O2 134(2) 26_545 28_656
O3 O3 O2 75(3) 104_665 28_656
O3 O3 O2 75(3) 151_665 28_656
O3 O3 O2 108(3) 159_656 28_656
O2 O3 O2 144(6) 145_556 28_656
O1 N1 C1 0.01(2) 27 26_545
O1 N1 Fe1 179.99(2) 27 .
C1 N1 Fe1 179.999(2) 26_545 .
O3 O2 O3 30(5) 145_556 78_545
O3 O2 O3 30(5) 145_556 170_556
O3 O2 O3 30(5) 78_545 170_556
O3 O2 K1 17(3) 145_556 145_556
O3 O2 K1 17(3) 78_545 145_556
O3 O2 K1 17(3) 170_556 145_556

loop_
_geom_bond_atom_site_label_1
_geom_bond_atom_site_label_2
_geom_bond_distance
_geom_bond_site_symmetry_2
Fe1 N1 2.092(11) 54
Fe1 N1 2.092(11) 122
Fe1 N1 2.092(11) 97_556
Fe1 N1 2.092(11) 150_455
Fe1 N1 2.092(11) 26_545
Fe1 N1 2.092(11) .
Fe1 O1 2.234(15) 97_556
Fe1 O1 2.234(15) 100
Fe1 O1 2.234(15) .
Fe1 O1 2.234(15) 27
Fe1 O1 2.234(15) 123_545
Fe1 O1 2.234(15) 4_556
Cr2 C1 2.062(7) 27
Cr2 C1 2.062(7) 73_545
Cr2 C1 2.062(7) 170_556
Cr2 C1 2.062(7) 74_545
Cr2 C1 2.062(7) 123_645
Cr2 C1 2.062(7) 169_556
O1 N1 0.14(2) 150_455
O1 C1 1.040(17) 27
C1 O1 1.040(17) 4_556
C1 N1 1.183(16) 26_545
C1 Cr2 2.062(7) 73_455
K1 O2 1.86(5) 145_556
K1 O2 1.86(5) 78_656
K1 O2 1.86(5) 3_666
K1 O2 1.86(5) 28_656
O3 O3 0.82(13) 126_556
O3 O3 0.82(13) 26_545
O3 O3 0.82(13) 104_665
O3 O3 0.82(13) 151_665
O3 O3 1.16(19) 159_656
O3 O2 1.59(5) 145_556
O3 O2 1.59(5) 28_656
N1 O1 0.14(2) 27
N1 C1 1.183(16) 26_545
O2 O3 1.59(5) 145_556
O2 O3 1.59(5) 78_545
O2 O3 1.59(5) 170_556
O2 K1 1.86(5) 145_556
